data_7003454
loop_
_publ_author_name
'Macdonald, Charles L. B.'
'Gorden, John D.'
'Voigt, Andreas'
'Filipponi, Silvia'
'Cowley, Alan H.'

_publ_section_title
;
 Group 13 decamethylmetallocenium cations
;
_journal_issue 9
_journal_name_full 'Dalton Transactions'
_journal_page_first 1161
_journal_page_last 1176
_journal_paper_doi 10.1039/b716220k
_journal_year 2008
_chemical_formula_moiety 'c21 h33 b'
_chemical_formula_sum 'C21 H33 B'
_chemical_formula_weight 296.28
_chemical_melting_point 329.6(5)
_chemical_name_common
;
?
;
_chemical_name_systematic
;
?
;
_space_group_IT_number 19
_symmetry_cell_setting orthorhombic
_symmetry_space_group_name_Hall 'P 2ac 2ab'
_symmetry_space_group_name_H-M 'P 21 21 21'
_atom_sites_solution_hydrogens geom
_atom_sites_solution_primary direct
_atom_sites_solution_secondary difmap
_audit_creation_method SHELXL-97
_cell_angle_alpha 90.00
_cell_angle_beta 90.00
_cell_angle_gamma 90.00
_cell_formula_units_Z 8
_cell_length_a 7.5688(15)
_cell_length_b 17.863(4)
_cell_length_c 27.857(6)
_cell_measurement_reflns_used 7702
_cell_measurement_temperature 293(2)
_cell_measurement_theta_max 27.48
_cell_measurement_theta_min 2.92
_cell_volume 3766.3(14)
_computing_cell_refinement DENZO-SMN
_computing_data_collection 'Collect software, Nonius B.V. 1998'
_computing_data_reduction ScalePack
_computing_molecular_graphics 'SHELXTL-Plus, XP, Siemens, 1994'
_computing_publication_material 'SHELXTL-Plus, XCIF, Siemens, 1994'
_computing_structure_refinement 'SHELXL-97 (Sheldrick, 1997)'
_computing_structure_solution 'SHELXS-86 (Sheldrick, 1990)'
_diffrn_ambient_temperature 293(2)
_diffrn_measured_fraction_theta_full 0.963
_diffrn_measured_fraction_theta_max 0.963
_diffrn_measurement_device_type 'Nonius KAPPA-CCD'
_diffrn_measurement_method '\w scans'
_diffrn_radiation_monochromator graphite
_diffrn_radiation_source 'fine-focus sealed tube'
_diffrn_radiation_type MoK\a
_diffrn_radiation_wavelength 0.71073
_diffrn_reflns_av_R_equivalents 0.0599
_diffrn_reflns_av_sigmaI/netI 0.0943
_diffrn_reflns_limit_h_max 9
_diffrn_reflns_limit_h_min -9
_diffrn_reflns_limit_k_max 23
_diffrn_reflns_limit_k_min -23
_diffrn_reflns_limit_l_max 35
_diffrn_reflns_limit_l_min -36
_diffrn_reflns_number 7702
_diffrn_reflns_theta_full 27.48
_diffrn_reflns_theta_max 27.48
_diffrn_reflns_theta_min 2.92
_exptl_absorpt_coefficient_mu 0.057
_exptl_absorpt_correction_type none
_exptl_crystal_colour colorless
_exptl_crystal_density_diffrn 1.045
_exptl_crystal_density_method 'not measured'
_exptl_crystal_description prism
_exptl_crystal_F_000 1312
_exptl_crystal_size_max 0.4
_exptl_crystal_size_mid 0.4
_exptl_crystal_size_min 0.2
_refine_diff_density_max 0.176
_refine_diff_density_min -0.255
_refine_diff_density_rms 0.049
_refine_ls_abs_structure_details 'Flack H D (1983), Acta Cryst. A39, 876-881'
_refine_ls_abs_structure_Flack -10(10)
_refine_ls_extinction_method none
_refine_ls_goodness_of_fit_ref 1.018
_refine_ls_hydrogen_treatment constr
_refine_ls_matrix_type full
_refine_ls_number_parameters 419
_refine_ls_number_reflns 4672
_refine_ls_number_restraints 0
_refine_ls_restrained_S_all 1.018
_refine_ls_R_factor_all 0.1297
_refine_ls_R_factor_gt 0.0650
_refine_ls_shift/su_max 0.403
_refine_ls_shift/su_mean 0.009
_refine_ls_structure_factor_coef Fsqd
_refine_ls_weighting_details 'calc w=1/[\s^2^(Fo^2^)+(0.0823P)^2^+0.6240P] where P=(Fo^2^+2Fc^2^)/3'
_refine_ls_weighting_scheme calc
_refine_ls_wR_factor_gt 0.1398
_refine_ls_wR_factor_ref 0.1691
_reflns_number_gt 2804
_reflns_number_total 4672
_reflns_threshold_expression >2sigma(I)
_cod_data_source_file b716220k.txt
_cod_data_source_block 8
_cod_depositor_comments
;
The following automatic conversions were performed:

'_chemical_melting_point' value '56-57C' was changed to '329.6(5)' -
it was converted from degrees Celsius(C) to Kelvins(K), the average
value was taken and precision was estimated.

Automatic conversion script
Id: cif_fix_values 1646 2011-03-28 12:23:43Z adriana 
;
_cod_original_cell_volume 3766.4(13)
_cod_original_sg_symbol_H-M p2(1)2(1)2(1)
_cod_database_code 7003454

loop_
_symmetry_equiv_pos_as_xyz
'x, y, z'
'-x+1/2, -y, z+1/2'
'-x, y+1/2, -z+1/2'
'x+1/2, -y+1/2, -z'

loop_
_atom_site_label
_atom_site_type_symbol
_atom_site_fract_x
_atom_site_fract_y
_atom_site_fract_z
_atom_site_U_iso_or_equiv
_atom_site_adp_type
_atom_site_occupancy
_atom_site_symmetry_multiplicity
_atom_site_calc_flag
_atom_site_refinement_flags
_atom_site_disorder_assembly
_atom_site_disorder_group
C1 C 0.8536(5) 0.66076(18) 0.15801(12) 0.0257(8) Uani 1 1 d . . .
H1A H 0.9477 0.6534 0.1354 0.039 Uiso 1 1 calc R . .
H1B H 0.8078 0.6130 0.1678 0.039 Uiso 1 1 calc R . .
H1C H 0.8977 0.6871 0.1855 0.039 Uiso 1 1 calc R . .
C2 C 1.3566(5) 0.27611(18) 0.15176(12) 0.0259(8) Uani 1 1 d . . .
H2A H 1.4522 0.2821 0.1294 0.039 Uiso 1 1 calc R . .
H2B H 1.3979 0.2499 0.1797 0.039 Uiso 1 1 calc R . .
H2C H 1.3130 0.3245 0.1610 0.039 Uiso 1 1 calc R . .
C10 C 0.5751(6) 0.5953(2) 0.09388(12) 0.0284(9) Uani 1 1 d . . .
C11 C 0.7431(6) 0.7952(2) 0.12325(14) 0.0328(10) Uani 1 1 d . . .
C12 C 0.6476(6) 0.83041(19) 0.16591(12) 0.0292(9) Uani 1 1 d . . .
C13 C 0.5086(6) 0.87037(19) 0.14921(12) 0.0294(10) Uani 1 1 d . . .
C14 C 0.5099(6) 0.87054(19) 0.09697(13) 0.0309(10) Uani 1 1 d . . .
C15 C 0.6449(7) 0.8276(2) 0.08155(12) 0.0335(10) Uani 1 1 d . . .
C16 C 0.5205(5) 0.66366(19) 0.12230(13) 0.0282(9) Uani 1 1 d . . .
C17 C 0.4547(6) 0.6290(2) 0.16854(12) 0.0287(9) Uani 1 1 d . . .
C18 C 0.4723(6) 0.5536(2) 0.16595(13) 0.0300(9) Uani 1 1 d . . .
C19 C 0.5459(5) 0.53302(18) 0.11934(13) 0.0271(8) Uani 1 1 d . . .
C20 C 0.9569(6) 0.3101(2) 0.15989(13) 0.0289(9) Uani 1 1 d . . .
C21 C 1.2406(6) 0.1411(2) 0.11761(14) 0.0328(10) Uani 1 1 d . . .
C22 C 1.1444(6) 0.1089(2) 0.07545(13) 0.0311(10) Uani 1 1 d . . .
C23 C 1.0093(6) 0.06582(19) 0.09109(13) 0.0297(9) Uani 1 1 d . . .
C24 C 1.0059(6) 0.0657(2) 0.14332(13) 0.0315(10) Uani 1 1 d . . .
C25 C 1.1442(6) 0.10681(19) 0.16001(13) 0.0332(10) Uani 1 1 d . . .
C26 C 1.0240(6) 0.27466(19) 0.11388(12) 0.0282(9) Uani 1 1 d . . .
C27 C 1.0819(6) 0.3429(2) 0.08510(12) 0.0304(9) Uani 1 1 d . . .
C28 C 1.0521(6) 0.4056(2) 0.11113(14) 0.0333(10) Uani 1 1 d . . .
C29 C 0.9764(6) 0.3850(2) 0.15746(13) 0.0321(10) Uani 1 1 d . . .
C101 C 0.6520(7) 0.6010(2) 0.04418(12) 0.0377(11) Uani 1 1 d . . .
H10A H 0.7656 0.6248 0.0458 0.057 Uiso 1 1 calc R . .
H10B H 0.5746 0.6301 0.0242 0.057 Uiso 1 1 calc R . .
H10C H 0.6647 0.5518 0.0308 0.057 Uiso 1 1 calc R . .
C111 C 0.9411(6) 0.8137(2) 0.12187(18) 0.0501(12) Uani 1 1 d . . .
H11A H 0.9946 0.7995 0.1517 0.075 Uiso 1 1 calc R . .
H11B H 0.9565 0.8665 0.1169 0.075 Uiso 1 1 calc R . .
H11C H 0.9960 0.7868 0.0961 0.075 Uiso 1 1 calc R . .
C121 C 0.7112(7) 0.8242(2) 0.21717(13) 0.0460(13) Uani 1 1 d . . .
H12A H 0.8275 0.8453 0.2197 0.069 Uiso 1 1 calc R . .
H12B H 0.7144 0.7725 0.2265 0.069 Uiso 1 1 calc R . .
H12C H 0.6320 0.8510 0.2379 0.069 Uiso 1 1 calc R . .
C131 C 0.3751(7) 0.9111(2) 0.17901(14) 0.0446(12) Uani 1 1 d . . .
H13A H 0.2586 0.9003 0.1673 0.067 Uiso 1 1 calc R . .
H13B H 0.3965 0.9640 0.1770 0.067 Uiso 1 1 calc R . .
H13C H 0.3845 0.8952 0.2118 0.067 Uiso 1 1 calc R . .
C141 C 0.3744(7) 0.9088(2) 0.06675(14) 0.0443(12) Uani 1 1 d . . .
H14A H 0.3228 0.9493 0.0845 0.066 Uiso 1 1 calc R . .
H14B H 0.2840 0.8736 0.0580 0.066 Uiso 1 1 calc R . .
H14C H 0.4293 0.9280 0.0382 0.066 Uiso 1 1 calc R . .
C151 C 0.6961(7) 0.8138(2) 0.02968(13) 0.0485(13) Uani 1 1 d . . .
H15A H 0.7988 0.7823 0.0286 0.073 Uiso 1 1 calc R . .
H15B H 0.7218 0.8607 0.0143 0.073 Uiso 1 1 calc R . .
H15C H 0.6002 0.7896 0.0133 0.073 Uiso 1 1 calc R . .
C161 C 0.3643(6) 0.7026(2) 0.09697(13) 0.0333(10) Uani 1 1 d . . .
H16A H 0.4012 0.7198 0.0659 0.050 Uiso 1 1 calc R . .
H16B H 0.3259 0.7445 0.1159 0.050 Uiso 1 1 calc R . .
H16C H 0.2686 0.6678 0.0934 0.050 Uiso 1 1 calc R . .
C171 C 0.3737(6) 0.6737(2) 0.20822(13) 0.0375(10) Uani 1 1 d . . .
H17A H 0.2996 0.7120 0.1948 0.056 Uiso 1 1 calc R . .
H17B H 0.4654 0.6964 0.2271 0.056 Uiso 1 1 calc R . .
H17C H 0.3040 0.6414 0.2282 0.056 Uiso 1 1 calc R . .
C181 C 0.4217(6) 0.4973(2) 0.20381(14) 0.0411(11) Uani 1 1 d . . .
H18A H 0.5262 0.4733 0.2159 0.062 Uiso 1 1 calc R . .
H18B H 0.3448 0.4603 0.1900 0.062 Uiso 1 1 calc R . .
H18C H 0.3620 0.5223 0.2296 0.062 Uiso 1 1 calc R . .
C191 C 0.5720(6) 0.4525(2) 0.10380(14) 0.0372(10) Uani 1 1 d . . .
H19A H 0.4591 0.4301 0.0975 0.056 Uiso 1 1 calc R . .
H19B H 0.6306 0.4253 0.1289 0.056 Uiso 1 1 calc R . .
H19C H 0.6427 0.4512 0.0752 0.056 Uiso 1 1 calc R . .
C201 C 0.8730(7) 0.2654(2) 0.19972(13) 0.0408(11) Uani 1 1 d . . .
H20A H 0.8901 0.2130 0.1938 0.061 Uiso 1 1 calc R . .
H20B H 0.7488 0.2762 0.2010 0.061 Uiso 1 1 calc R . .
H20C H 0.9266 0.2786 0.2298 0.061 Uiso 1 1 calc R . .
C211 C 1.4397(6) 0.1222(2) 0.11660(17) 0.0449(11) Uani 1 1 d . . .
H21A H 1.4956 0.1423 0.1447 0.067 Uiso 1 1 calc R . .
H21B H 1.4924 0.1436 0.0884 0.067 Uiso 1 1 calc R . .
H21C H 1.4547 0.0688 0.1160 0.067 Uiso 1 1 calc R . .
C221 C 1.2005(7) 0.1235(2) 0.02489(13) 0.0452(12) Uani 1 1 d . . .
H22A H 1.3032 0.0942 0.0176 0.068 Uiso 1 1 calc R . .
H22B H 1.2278 0.1757 0.0212 0.068 Uiso 1 1 calc R . .
H22C H 1.1064 0.1102 0.0034 0.068 Uiso 1 1 calc R . .
C231 C 0.8760(7) 0.0259(2) 0.06030(15) 0.0440(12) Uani 1 1 d . . .
H23A H 0.7610 0.0469 0.0657 0.066 Uiso 1 1 calc R . .
H23B H 0.8746 -0.0263 0.0685 0.066 Uiso 1 1 calc R . .
H23C H 0.9074 0.0316 0.0271 0.066 Uiso 1 1 calc R . .
C241 C 0.8733(7) 0.0246(2) 0.17242(15) 0.0462(12) Uani 1 1 d . . .
H24A H 0.8500 -0.0231 0.1579 0.069 Uiso 1 1 calc R . .
H24B H 0.7659 0.0531 0.1739 0.069 Uiso 1 1 calc R . .
H24C H 0.9182 0.0173 0.2043 0.069 Uiso 1 1 calc R . .
C251 C 1.2015(7) 0.1139(2) 0.21124(13) 0.0450(12) Uani 1 1 d . . .
H25A H 1.2058 0.1658 0.2200 0.067 Uiso 1 1 calc R . .
H25B H 1.3167 0.0921 0.2150 0.067 Uiso 1 1 calc R . .
H25C H 1.1189 0.0883 0.2316 0.067 Uiso 1 1 calc R . .
C261 C 0.8668(6) 0.2355(2) 0.08812(13) 0.0366(10) Uani 1 1 d . . .
H26A H 0.8260 0.1944 0.1073 0.055 Uiso 1 1 calc R . .
H26B H 0.9051 0.2173 0.0574 0.055 Uiso 1 1 calc R . .
H26C H 0.7724 0.2707 0.0837 0.055 Uiso 1 1 calc R . .
C271 C 1.1599(7) 0.3362(2) 0.03586(13) 0.0427(11) Uani 1 1 d . . .
H27A H 1.0905 0.3021 0.0171 0.064 Uiso 1 1 calc R . .
H27B H 1.2788 0.3179 0.0382 0.064 Uiso 1 1 calc R . .
H27C H 1.1604 0.3845 0.0207 0.064 Uiso 1 1 calc R . .
C281 C 1.0798(7) 0.4853(2) 0.09546(16) 0.0438(12) Uani 1 1 d . . .
H28A H 1.1613 0.5094 0.1169 0.066 Uiso 1 1 calc R . .
H28B H 0.9689 0.5114 0.0961 0.066 Uiso 1 1 calc R . .
H28C H 1.1267 0.4860 0.0634 0.066 Uiso 1 1 calc R . .
C291 C 0.9270(7) 0.4416(2) 0.19565(15) 0.0453(12) Uani 1 1 d . . .
H29A H 0.8326 0.4726 0.1841 0.068 Uiso 1 1 calc R . .
H29B H 1.0278 0.4721 0.2030 0.068 Uiso 1 1 calc R . .
H29C H 0.8894 0.4158 0.2241 0.068 Uiso 1 1 calc R . .
B1 B 0.7008(6) 0.7082(2) 0.13367(14) 0.0283(11) Uani 1 1 d . . .
B2 B 1.2012(7) 0.2293(2) 0.12704(14) 0.0304(11) Uani 1 1 d . . .

loop_
_atom_site_aniso_label
_atom_site_aniso_U_11
_atom_site_aniso_U_22
_atom_site_aniso_U_33
_atom_site_aniso_U_23
_atom_site_aniso_U_13
_atom_site_aniso_U_12
C1 0.022(2) 0.0198(16) 0.0352(19) -0.0022(15) -0.0011(19) -0.0020(18)
C2 0.023(2) 0.0210(17) 0.0338(19) 0.0002(15) 0.0005(18) 0.0000(18)
C10 0.024(2) 0.034(2) 0.0267(19) -0.0079(16) 0.0001(17) -0.0039(19)
C11 0.026(2) 0.031(2) 0.041(2) -0.0027(18) -0.001(2) 0.0010(19)
C12 0.035(3) 0.0230(18) 0.0300(19) 0.0000(15) -0.0080(19) -0.003(2)
C13 0.035(3) 0.0235(18) 0.0302(19) -0.0029(15) 0.0003(19) -0.001(2)
C14 0.033(3) 0.0256(19) 0.034(2) 0.0020(16) -0.0060(19) -0.002(2)
C15 0.042(3) 0.029(2) 0.029(2) 0.0008(16) 0.004(2) -0.008(2)
C16 0.029(2) 0.0264(18) 0.0296(18) -0.0005(16) 0.0023(19) 0.0022(19)
C17 0.025(2) 0.033(2) 0.0281(19) -0.0018(15) 0.0048(18) -0.0016(19)
C18 0.024(2) 0.035(2) 0.031(2) 0.0019(16) 0.0001(18) -0.001(2)
C19 0.024(2) 0.0239(17) 0.0339(19) -0.0024(15) 0.0024(18) -0.0021(17)
C20 0.024(2) 0.033(2) 0.0293(19) 0.0027(16) 0.0010(18) 0.0025(19)
C21 0.032(3) 0.0268(19) 0.040(2) -0.0008(17) -0.002(2) -0.0022(19)
C22 0.031(3) 0.0276(19) 0.035(2) -0.0060(16) 0.001(2) 0.002(2)
C23 0.030(3) 0.0217(17) 0.038(2) -0.0014(15) -0.0013(19) 0.0000(19)
C24 0.034(3) 0.0230(18) 0.037(2) 0.0050(16) 0.000(2) 0.001(2)
C25 0.040(3) 0.0232(18) 0.036(2) -0.0001(16) -0.001(2) 0.003(2)
C26 0.030(2) 0.0258(18) 0.0293(19) 0.0011(15) 0.0002(18) 0.0000(18)
C27 0.028(2) 0.036(2) 0.0275(19) 0.0023(16) 0.0013(18) -0.003(2)
C28 0.026(2) 0.0301(19) 0.044(2) 0.0015(17) -0.004(2) 0.004(2)
C29 0.027(3) 0.033(2) 0.036(2) -0.0049(16) -0.0028(19) 0.005(2)
C101 0.047(3) 0.036(2) 0.030(2) -0.0024(17) 0.010(2) 0.002(2)
C111 0.036(3) 0.037(2) 0.078(3) 0.010(2) -0.002(3) -0.006(2)
C121 0.062(4) 0.036(2) 0.040(2) -0.0008(18) -0.015(2) 0.001(2)
C131 0.044(3) 0.044(2) 0.045(2) -0.0093(19) 0.002(2) 0.003(3)
C141 0.052(3) 0.037(2) 0.044(2) 0.0005(19) -0.013(2) 0.005(3)
C151 0.065(4) 0.042(2) 0.039(2) 0.0012(19) 0.017(3) -0.006(3)
C161 0.026(2) 0.035(2) 0.039(2) 0.0000(16) -0.005(2) -0.001(2)
C171 0.041(3) 0.038(2) 0.034(2) -0.0035(17) 0.006(2) 0.001(2)
C181 0.038(3) 0.041(2) 0.044(2) 0.0080(19) 0.002(2) -0.005(2)
C191 0.038(3) 0.034(2) 0.039(2) -0.0081(17) 0.001(2) -0.002(2)
C201 0.039(3) 0.044(2) 0.040(2) 0.0032(18) 0.010(2) -0.001(2)
C211 0.039(3) 0.027(2) 0.068(3) -0.006(2) -0.003(3) 0.003(2)
C221 0.056(3) 0.043(2) 0.037(2) -0.0043(18) 0.010(2) 0.001(2)
C231 0.042(3) 0.038(2) 0.052(3) -0.0018(19) -0.014(2) -0.003(2)
C241 0.051(3) 0.036(2) 0.051(3) 0.0060(19) 0.002(2) -0.004(3)
C251 0.062(4) 0.036(2) 0.037(2) 0.0007(17) -0.011(2) 0.000(2)
C261 0.033(3) 0.035(2) 0.042(2) -0.0003(17) -0.008(2) 0.007(2)
C271 0.051(3) 0.040(2) 0.036(2) 0.0041(18) 0.006(2) -0.003(2)
C281 0.044(3) 0.029(2) 0.058(3) 0.006(2) -0.004(2) 0.001(2)
C291 0.042(3) 0.042(2) 0.052(3) -0.011(2) 0.001(2) 0.004(2)
B1 0.028(3) 0.030(2) 0.026(2) -0.0036(17) 0.003(2) 0.003(2)
B2 0.033(3) 0.030(2) 0.028(2) 0.0032(19) 0.007(2) 0.001(2)

loop_
_atom_type_symbol
_atom_type_description
_atom_type_scat_dispersion_real
_atom_type_scat_dispersion_imag
_atom_type_scat_source
C C 0.0033 0.0000 'International Tables Vol C Tables 4.2.6.8 and 6.1.1.4'
H H 0.0000 0.0000 'International Tables Vol C Tables 4.2.6.8 and 6.1.1.4'
B B 0.0013 0.0000 'International Tables Vol C Tables 4.2.6.8 and 6.1.1.4'

loop_
_geom_angle_atom_site_label_1
_geom_angle_atom_site_label_2
_geom_angle_atom_site_label_3
_geom_angle
_geom_angle_site_symmetry_1
_geom_angle_site_symmetry_3
_geom_angle_publ_flag
B1 C1 H1A 109.5 . . ?
B1 C1 H1B 109.5 . . ?
H1A C1 H1B 109.5 . . ?
B1 C1 H1C 109.5 . . ?
H1A C1 H1C 109.5 . . ?
H1B C1 H1C 109.5 . . ?
B2 C2 H2A 109.5 . . ?
B2 C2 H2B 109.5 . . ?
H2A C2 H2B 109.5 . . ?
B2 C2 H2C 109.5 . . ?
H2A C2 H2C 109.5 . . ?
H2B C2 H2C 109.5 . . ?
C19 C10 C101 127.4(3) . . ?
C19 C10 C16 110.4(3) . . ?
C101 C10 C16 122.2(3) . . ?
C15 C11 C12 102.1(3) . . ?
C15 C11 C111 112.5(4) . . ?
C12 C11 C111 113.2(4) . . ?
C15 C11 B1 114.5(3) . . ?
C12 C11 B1 99.3(3) . . ?
C111 C11 B1 113.9(4) . . ?
C13 C12 C121 127.7(4) . . ?
C13 C12 C11 108.5(3) . . ?
C121 C12 C11 123.7(4) . . ?
C12 C13 C14 109.8(4) . . ?
C12 C13 C131 126.2(4) . . ?
C14 C13 C131 123.9(4) . . ?
C15 C14 C13 108.8(4) . . ?
C15 C14 C141 127.0(4) . . ?
C13 C14 C141 124.1(4) . . ?
C14 C15 C11 110.4(3) . . ?
C14 C15 C151 126.2(4) . . ?
C11 C15 C151 123.4(4) . . ?
C10 C16 C17 101.8(3) . . ?
C10 C16 C161 109.5(3) . . ?
C17 C16 C161 108.8(3) . . ?
C10 C16 B1 105.7(3) . . ?
C17 C16 B1 108.3(3) . . ?
C161 C16 B1 121.1(3) . . ?
C18 C17 C171 127.6(3) . . ?
C18 C17 C16 109.2(3) . . ?
C171 C17 C16 123.1(3) . . ?
C17 C18 C19 109.6(3) . . ?
C17 C18 C181 127.0(4) . . ?
C19 C18 C181 123.5(3) . . ?
C10 C19 C18 109.0(3) . . ?
C10 C19 C191 128.1(3) . . ?
C18 C19 C191 122.9(3) . . ?
C29 C20 C201 127.5(4) . . ?
C29 C20 C26 109.6(3) . . ?
C201 C20 C26 122.8(3) . . ?
C22 C21 C25 102.8(3) . . ?
C22 C21 C211 112.1(4) . . ?
C25 C21 C211 113.3(4) . . ?
C22 C21 B2 114.2(3) . . ?
C25 C21 B2 100.2(3) . . ?
C211 C21 B2 113.2(3) . . ?
C23 C22 C221 128.2(4) . . ?
C23 C22 C21 109.5(3) . . ?
C221 C22 C21 122.3(4) . . ?
C22 C23 C24 109.7(4) . . ?
C22 C23 C231 126.4(4) . . ?
C24 C23 C231 123.9(4) . . ?
C25 C24 C23 109.1(4) . . ?
C25 C24 C241 126.9(4) . . ?
C23 C24 C241 124.0(4) . . ?
C24 C25 C251 126.5(4) . . ?
C24 C25 C21 108.8(3) . . ?
C251 C25 C21 124.6(4) . . ?
C20 C26 C27 101.9(3) . . ?
C20 C26 C261 108.7(3) . . ?
C27 C26 C261 109.7(3) . . ?
C20 C26 B2 107.3(3) . . ?
C27 C26 B2 106.4(3) . . ?
C261 C26 B2 121.1(3) . . ?
C28 C27 C271 128.5(3) . . ?
C28 C27 C26 109.4(3) . . ?
C271 C27 C26 122.1(3) . . ?
C27 C28 C29 109.3(3) . . ?
C27 C28 C281 127.2(4) . . ?
C29 C28 C281 123.4(3) . . ?
C20 C29 C28 109.7(3) . . ?
C20 C29 C291 126.9(4) . . ?
C28 C29 C291 123.4(3) . . ?
C10 C101 H10A 109.5 . . ?
C10 C101 H10B 109.5 . . ?
H10A C101 H10B 109.5 . . ?
C10 C101 H10C 109.5 . . ?
H10A C101 H10C 109.5 . . ?
H10B C101 H10C 109.5 . . ?
C11 C111 H11A 109.5 . . ?
C11 C111 H11B 109.5 . . ?
H11A C111 H11B 109.5 . . ?
C11 C111 H11C 109.5 . . ?
H11A C111 H11C 109.5 . . ?
H11B C111 H11C 109.5 . . ?
C12 C121 H12A 109.5 . . ?
C12 C121 H12B 109.5 . . ?
H12A C121 H12B 109.5 . . ?
C12 C121 H12C 109.5 . . ?
H12A C121 H12C 109.5 . . ?
H12B C121 H12C 109.5 . . ?
C13 C131 H13A 109.5 . . ?
C13 C131 H13B 109.5 . . ?
H13A C131 H13B 109.5 . . ?
C13 C131 H13C 109.5 . . ?
H13A C131 H13C 109.5 . . ?
H13B C131 H13C 109.5 . . ?
C14 C141 H14A 109.5 . . ?
C14 C141 H14B 109.5 . . ?
H14A C141 H14B 109.5 . . ?
C14 C141 H14C 109.5 . . ?
H14A C141 H14C 109.5 . . ?
H14B C141 H14C 109.5 . . ?
C15 C151 H15A 109.5 . . ?
C15 C151 H15B 109.5 . . ?
H15A C151 H15B 109.5 . . ?
C15 C151 H15C 109.5 . . ?
H15A C151 H15C 109.5 . . ?
H15B C151 H15C 109.5 . . ?
C16 C161 H16A 109.5 . . ?
C16 C161 H16B 109.5 . . ?
H16A C161 H16B 109.5 . . ?
C16 C161 H16C 109.5 . . ?
H16A C161 H16C 109.5 . . ?
H16B C161 H16C 109.5 . . ?
C17 C171 H17A 109.5 . . ?
C17 C171 H17B 109.5 . . ?
H17A C171 H17B 109.5 . . ?
C17 C171 H17C 109.5 . . ?
H17A C171 H17C 109.5 . . ?
H17B C171 H17C 109.5 . . ?
C18 C181 H18A 109.5 . . ?
C18 C181 H18B 109.5 . . ?
H18A C181 H18B 109.5 . . ?
C18 C181 H18C 109.5 . . ?
H18A C181 H18C 109.5 . . ?
H18B C181 H18C 109.5 . . ?
C19 C191 H19A 109.5 . . ?
C19 C191 H19B 109.5 . . ?
H19A C191 H19B 109.5 . . ?
C19 C191 H19C 109.5 . . ?
H19A C191 H19C 109.5 . . ?
H19B C191 H19C 109.5 . . ?
C20 C201 H20A 109.5 . . ?
C20 C201 H20B 109.5 . . ?
H20A C201 H20B 109.5 . . ?
C20 C201 H20C 109.5 . . ?
H20A C201 H20C 109.5 . . ?
H20B C201 H20C 109.5 . . ?
C21 C211 H21A 109.5 . . ?
C21 C211 H21B 109.5 . . ?
H21A C211 H21B 109.5 . . ?
C21 C211 H21C 109.5 . . ?
H21A C211 H21C 109.5 . . ?
H21B C211 H21C 109.5 . . ?
C22 C221 H22A 109.5 . . ?
C22 C221 H22B 109.5 . . ?
H22A C221 H22B 109.5 . . ?
C22 C221 H22C 109.5 . . ?
H22A C221 H22C 109.5 . . ?
H22B C221 H22C 109.5 . . ?
C23 C231 H23A 109.5 . . ?
C23 C231 H23B 109.5 . . ?
H23A C231 H23B 109.5 . . ?
C23 C231 H23C 109.5 . . ?
H23A C231 H23C 109.5 . . ?
H23B C231 H23C 109.5 . . ?
C24 C241 H24A 109.5 . . ?
C24 C241 H24B 109.5 . . ?
H24A C241 H24B 109.5 . . ?
C24 C241 H24C 109.5 . . ?
H24A C241 H24C 109.5 . . ?
H24B C241 H24C 109.5 . . ?
C25 C251 H25A 109.5 . . ?
C25 C251 H25B 109.5 . . ?
H25A C251 H25B 109.5 . . ?
C25 C251 H25C 109.5 . . ?
H25A C251 H25C 109.5 . . ?
H25B C251 H25C 109.5 . . ?
C26 C261 H26A 109.5 . . ?
C26 C261 H26B 109.5 . . ?
H26A C261 H26B 109.5 . . ?
C26 C261 H26C 109.5 . . ?
H26A C261 H26C 109.5 . . ?
H26B C261 H26C 109.5 . . ?
C27 C271 H27A 109.5 . . ?
C27 C271 H27B 109.5 . . ?
H27A C271 H27B 109.5 . . ?
C27 C271 H27C 109.5 . . ?
H27A C271 H27C 109.5 . . ?
H27B C271 H27C 109.5 . . ?
C28 C281 H28A 109.5 . . ?
C28 C281 H28B 109.5 . . ?
H28A C281 H28B 109.5 . . ?
C28 C281 H28C 109.5 . . ?
H28A C281 H28C 109.5 . . ?
H28B C281 H28C 109.5 . . ?
C29 C291 H29A 109.5 . . ?
C29 C291 H29B 109.5 . . ?
H29A C291 H29B 109.5 . . ?
C29 C291 H29C 109.5 . . ?
H29A C291 H29C 109.5 . . ?
H29B C291 H29C 109.5 . . ?
C1 B1 C16 115.9(3) . . ?
C1 B1 C11 116.6(4) . . ?
C16 B1 C11 127.5(4) . . ?
C2 B2 C26 116.7(3) . . ?
C2 B2 C21 116.2(4) . . ?
C26 B2 C21 127.1(4) . . ?

loop_
_geom_bond_atom_site_label_1
_geom_bond_atom_site_label_2
_geom_bond_distance
_geom_bond_site_symmetry_2
_geom_bond_publ_flag
C1 B1 1.586(6) . ?
C1 H1A 0.9600 . ?
C1 H1B 0.9600 . ?
C1 H1C 0.9600 . ?
C2 B2 1.599(6) . ?
C2 H2A 0.9600 . ?
C2 H2B 0.9600 . ?
C2 H2C 0.9600 . ?
C10 C19 1.338(5) . ?
C10 C101 1.505(5) . ?
C10 C16 1.513(5) . ?
C11 C15 1.495(6) . ?
C11 C12 1.526(5) . ?
C11 C111 1.535(6) . ?
C11 B1 1.614(6) . ?
C12 C13 1.354(5) . ?
C12 C121 1.511(5) . ?
C13 C14 1.455(5) . ?
C13 C131 1.497(6) . ?
C14 C15 1.347(6) . ?
C14 C141 1.492(6) . ?
C15 C151 1.516(5) . ?
C16 C17 1.513(5) . ?
C16 C161 1.542(6) . ?
C16 B1 1.611(6) . ?
C17 C18 1.355(5) . ?
C17 C171 1.495(5) . ?
C18 C19 1.460(5) . ?
C18 C181 1.507(5) . ?
C19 C191 1.514(5) . ?
C20 C29 1.348(5) . ?
C20 C201 1.507(5) . ?
C20 C26 1.517(5) . ?
C21 C22 1.497(5) . ?
C21 C25 1.517(5) . ?
C21 C211 1.545(6) . ?
C21 B2 1.626(6) . ?
C22 C23 1.351(6) . ?
C22 C221 1.494(5) . ?
C23 C24 1.455(5) . ?
C23 C231 1.504(6) . ?
C24 C25 1.360(6) . ?
C24 C241 1.484(6) . ?
C25 C251 1.497(5) . ?
C26 C27 1.523(5) . ?
C26 C261 1.556(6) . ?
C26 B2 1.609(6) . ?
C27 C28 1.353(5) . ?
C27 C271 1.498(5) . ?
C28 C29 1.459(5) . ?
C28 C281 1.504(5) . ?
C29 C291 1.514(5) . ?
C101 H10A 0.9600 . ?
C101 H10B 0.9600 . ?
C101 H10C 0.9600 . ?
C111 H11A 0.9600 . ?
C111 H11B 0.9600 . ?
C111 H11C 0.9600 . ?
C121 H12A 0.9600 . ?
C121 H12B 0.9600 . ?
C121 H12C 0.9600 . ?
C131 H13A 0.9600 . ?
C131 H13B 0.9600 . ?
C131 H13C 0.9600 . ?
C141 H14A 0.9600 . ?
C141 H14B 0.9600 . ?
C141 H14C 0.9600 . ?
C151 H15A 0.9600 . ?
C151 H15B 0.9600 . ?
C151 H15C 0.9600 . ?
C161 H16A 0.9600 . ?
C161 H16B 0.9600 . ?
C161 H16C 0.9600 . ?
C171 H17A 0.9600 . ?
C171 H17B 0.9600 . ?
C171 H17C 0.9600 . ?
C181 H18A 0.9600 . ?
C181 H18B 0.9600 . ?
C181 H18C 0.9600 . ?
C191 H19A 0.9600 . ?
C191 H19B 0.9600 . ?
C191 H19C 0.9600 . ?
C201 H20A 0.9600 . ?
C201 H20B 0.9600 . ?
C201 H20C 0.9600 . ?
C211 H21A 0.9600 . ?
C211 H21B 0.9600 . ?
C211 H21C 0.9600 . ?
C221 H22A 0.9600 . ?
C221 H22B 0.9600 . ?
C221 H22C 0.9600 . ?
C231 H23A 0.9600 . ?
C231 H23B 0.9600 . ?
C231 H23C 0.9600 . ?
C241 H24A 0.9600 . ?
C241 H24B 0.9600 . ?
C241 H24C 0.9600 . ?
C251 H25A 0.9600 . ?
C251 H25B 0.9600 . ?
C251 H25C 0.9600 . ?
C261 H26A 0.9600 . ?
C261 H26B 0.9600 . ?
C261 H26C 0.9600 . ?
C271 H27A 0.9600 . ?
C271 H27B 0.9600 . ?
C271 H27C 0.9600 . ?
C281 H28A 0.9600 . ?
C281 H28B 0.9600 . ?
C281 H28C 0.9600 . ?
C291 H29A 0.9600 . ?
C291 H29B 0.9600 . ?
C291 H29C 0.9600 . ?
